data_7156475
loop_
_publ_author_name
'Aleksandrova, Maiia I.'
'Lozovskiy, Stanislav V.'
'Saulnier, Steve'
'Golovanov, Alexander A.'
'Boyarskaya, Irina A.'
'Vasilyev, Aleksander V.'

_publ_section_title
;
 Hydroarylation of unsaturated carbon-carbon bonds in cross-conjugated
 enynones under the action of superacid CF<sub>3</sub>SO<sub>3</sub>H or
 acidic zeolite HUSY. Reaction mechanism and DFT study on cationic
 intermediate species.
;
_journal_issue 42
_journal_name_full 'Organic &amp; biomolecular chemistry'
_journal_page_first 7891
_journal_page_last 7902
_journal_paper_doi 10.1039/c8ob01985a
_journal_volume 16
_journal_year 2018
_chemical_formula_moiety 'C17 H13 F O2'
_chemical_formula_sum 'C17 H13 F O2'
_chemical_formula_weight 268.27
_space_group_crystal_system monoclinic
_space_group_IT_number 9
_space_group_name_Hall 'C -2yc'
_space_group_name_H-M_alt 'C 1 c 1'
_symmetry_space_group_name_Hall 'C -2yc'
_symmetry_space_group_name_H-M 'C 1 c 1'
_atom_sites_solution_hydrogens geom
_atom_sites_solution_primary iterative
_audit_creation_date 2018-04-18
_audit_creation_method
;
Olex2 1.2
(compiled 2018.04.03 svn.r3497 for OlexSys, GUI svn.r5486)
;
_audit_update_record
;
2018-06-05 deposited with the CCDC.
2018-10-03 downloaded from the CCDC.
;
_cell_angle_alpha 90
_cell_angle_beta 92.47(2)
_cell_angle_gamma 90
_cell_formula_units_Z 4
_cell_length_a 30.335(6)
_cell_length_b 5.7303(10)
_cell_length_c 7.3960(18)
_cell_measurement_reflns_used 886
_cell_measurement_temperature 100(3)
_cell_measurement_theta_max 75.5760
_cell_measurement_theta_min 5.7730
_cell_volume 1284.4(5)
_computing_cell_refinement 'CrysAlisPro 1.171.38.46 (Rigaku OD, 2015)'
_computing_data_collection 'CrysAlisPro 1.171.38.46 (Rigaku OD, 2015)'
_computing_data_reduction 'CrysAlisPro 1.171.38.46 (Rigaku OD, 2015)'
_computing_molecular_graphics 'Olex2 (Dolomanov et al., 2009)'
_computing_publication_material 'Olex2 (Dolomanov et al., 2009)'
_computing_structure_refinement 'ShelXL (Sheldrick, 2015)'
_computing_structure_solution 'ShelXT (Sheldrick, 2015)'
_diffrn_ambient_environment N~2~
_diffrn_ambient_temperature 100(3)
_diffrn_detector 'CCD plate'
_diffrn_detector_area_resol_mean 10.3829
_diffrn_detector_type Atlas
_diffrn_measured_fraction_theta_full 0.998
_diffrn_measured_fraction_theta_max 0.998
_diffrn_measurement_details
;
List of Runs (angles in degrees, time in seconds):

  # Type    Start    End  Width  t~exp~   \w     \q     \k     \f   Frames
#--------------------------------------------------------------------------
  1  \w    -66.00 -39.00   1.00   35.00    --  -40.38 178.00  30.00   27
  2  \w   -100.00 -40.00   1.00   35.00    --  -40.38 178.00  90.00   60
  3  \w   -100.00 -14.00   1.00   35.00    --  -40.38 -38.00-120.00   86
  4  \w    -66.00  36.00   1.00   35.00    --  -40.38  38.00  60.00  102
  5  \w     98.00 129.00   1.00   35.00    --   40.38 178.00  30.00   31
  6  \w     67.00 129.00   1.00   35.00    --   40.38 178.00-150.00   62
  7  \w     53.00 139.00   1.00   52.50    --  113.00  15.00 -60.00   86
  8  \w     72.00 109.00   1.00   52.50    --  113.00 -95.00  90.00   37
  9  \w     38.00 123.00   1.00   52.50    --  113.00 -45.00   0.00   85
 10  \w    122.00 166.00   1.00   52.50    --  113.00  77.00 -30.00   44
 11  \w     88.00 176.00   1.00   52.50    --  113.00  30.00-180.00   88
 12  \w     30.00 109.00   1.00   52.50    --  113.00 -95.00  30.00   79
 13  \w     57.00 146.00   1.00   52.50    --  113.00 178.00  30.00   89
 14  \w    111.00 149.00   1.00   52.50    --  113.00  45.00  60.00   38
 15  \w     37.00  64.00   1.00   52.50    --  113.00-112.00-180.00   27
 16  \w     36.00 111.00   1.00   52.50    --  113.00-112.00   0.00   75
 17  \w     81.00 173.00   1.00   52.50    --  113.00  77.00 120.00   92
 18  \w     58.00 109.00   1.00   52.50    --  113.00 -95.00-180.00   51
 19  \w     41.00 116.00   1.00   52.50    --  113.00 -61.00 150.00   75
;
_diffrn_measurement_device 'four-circle diffractometer'
_diffrn_measurement_device_type 'SuperNova, Dual, Cu at zero, Atlas'
_diffrn_measurement_method '\w scans'
_diffrn_orient_matrix_type 'CrysAlisPro convention (1999,Acta A55,543-557)'
_diffrn_orient_matrix_UB_11 -0.0497019000
_diffrn_orient_matrix_UB_12 -0.0476656000
_diffrn_orient_matrix_UB_13 -0.0325615000
_diffrn_orient_matrix_UB_21 -0.0049513000
_diffrn_orient_matrix_UB_22 -0.0237505000
_diffrn_orient_matrix_UB_23 0.2056652000
_diffrn_orient_matrix_UB_31 -0.0095442000
_diffrn_orient_matrix_UB_32 0.2627622000
_diffrn_orient_matrix_UB_33 0.0130068000
_diffrn_radiation_monochromator mirror
_diffrn_radiation_probe x-ray
_diffrn_radiation_type CuK\a
_diffrn_radiation_wavelength 1.54184
_diffrn_reflns_av_R_equivalents 0.1108
_diffrn_reflns_av_unetI/netI 0.0985
_diffrn_reflns_Laue_measured_fraction_full 0.998
_diffrn_reflns_Laue_measured_fraction_max 0.998
_diffrn_reflns_limit_h_max 36
_diffrn_reflns_limit_h_min -36
_diffrn_reflns_limit_k_max 6
_diffrn_reflns_limit_k_min -5
_diffrn_reflns_limit_l_max 9
_diffrn_reflns_limit_l_min -8
_diffrn_reflns_number 3924
_diffrn_reflns_point_group_measured_fraction_full 0.823
_diffrn_reflns_point_group_measured_fraction_max 0.820
_diffrn_reflns_theta_full 67.684
_diffrn_reflns_theta_max 69.846
_diffrn_reflns_theta_min 2.916
_diffrn_source 'micro-focus sealed X-ray tube'
_diffrn_source_type 'SuperNova (Cu) X-ray Source'
_exptl_absorpt_coefficient_mu 0.823
_exptl_absorpt_correction_T_max 1.00000
_exptl_absorpt_correction_T_min 0.58711
_exptl_absorpt_correction_type multi-scan
_exptl_absorpt_process_details
;
CrysAlisPro 1.171.38.46 (Rigaku Oxford Diffraction, 2015)
Empirical absorption correction using spherical harmonics,
 implemented in SCALE3 ABSPACK scaling algorithm.
;
_exptl_crystal_colour orange
_exptl_crystal_colour_primary orange
_exptl_crystal_density_diffrn 1.387
_exptl_crystal_description needle
_exptl_crystal_F_000 560
_exptl_crystal_size_max 0.2
_exptl_crystal_size_mid 0.08
_exptl_crystal_size_min 0.07
_refine_diff_density_max 0.484
_refine_diff_density_min -0.453
_refine_diff_density_rms 0.121
_refine_ls_abs_structure_details
;
 Classical Flack method preferred over Parsons because s.u. lower.
;
_refine_ls_abs_structure_Flack -0.2(6)
_refine_ls_extinction_method none
_refine_ls_goodness_of_fit_ref 1.032
_refine_ls_hydrogen_treatment constr
_refine_ls_matrix_type full
_refine_ls_number_parameters 182
_refine_ls_number_reflns 1996
_refine_ls_number_restraints 2
_refine_ls_restrained_S_all 1.032
_refine_ls_R_factor_all 0.1187
_refine_ls_R_factor_gt 0.0982
_refine_ls_shift/su_max 0.000
_refine_ls_shift/su_mean 0.000
_refine_ls_structure_factor_coef Fsqd
_refine_ls_weighting_details 'w=1/[\s^2^(Fo^2^)+(0.1906P)^2^] where P=(Fo^2^+2Fc^2^)/3'
_refine_ls_weighting_scheme calc
_refine_ls_wR_factor_gt 0.2545
_refine_ls_wR_factor_ref 0.2959
_reflns_Friedel_coverage 0.641
_reflns_Friedel_fraction_full 0.648
_reflns_Friedel_fraction_max 0.642
_reflns_number_gt 1473
_reflns_number_total 1996
_reflns_threshold_expression 'I > 2\s(I)'
_cod_data_source_file c8ob01985a2.cif
_cod_data_source_block 9202_ima052
_cod_depositor_comments 'Adding full bibliography for 7156474--7156479.cif.'
_cod_database_code 7156475
_shelx_shelxl_version_number 2014/7
_chemical_oxdiff_formula 'Cl2 F C25'
_shelx_space_group_comment
;
The symmetry employed for this shelxl refinement is uniquely defined
by the following loop, which should always be used as a source of
symmetry information in preference to the above space-group names.
They are only intended as comments.
;
_shelx_estimated_absorpt_t_max 0.945
_shelx_estimated_absorpt_t_min 0.853
_reflns_odcompleteness_completeness 99.57
_reflns_odcompleteness_iscentric 1
_reflns_odcompleteness_theta 71.55
_olex2_refinement_description
;
1. Fixed Uiso
 At 1.2 times of:
  All C(H) groups
 At 1.5 times of:
  All O(H) groups
2.a Aromatic/amide H refined with riding coordinates:
 C14(H14), C7(H7), C2(H2A), C5(H5), C11(H11), C9(H9), C4(H4), C13(H13),
 C10(H10), C16(H16), C8(H8), C17(H17)
2.b Idealised tetrahedral OH refined as rotating group:
 O2(H2)
;
_olex2_date_sample_data_collection 2018-03-24
_olex2_submission_special_instructions 'No special instructions were received'
_oxdiff_exptl_absorpt_empirical_details
;
Empirical correction (ABSPACK) includes:
- Absorption correction using spherical harmonics
- Frame scaling
;
_oxdiff_exptl_absorpt_empirical_full_max 3.052
_oxdiff_exptl_absorpt_empirical_full_min 0.506

loop_
_space_group_symop_operation_xyz
'x, y, z'
'x, -y, z+1/2'
'x+1/2, y+1/2, z'
'x+1/2, -y+1/2, z+1/2'

loop_
_atom_site_label
_atom_site_type_symbol
_atom_site_fract_x
_atom_site_fract_y
_atom_site_fract_z
_atom_site_U_iso_or_equiv
_atom_site_adp_type
_atom_site_occupancy
_atom_site_site_symmetry_order
_atom_site_calc_flag
_atom_site_refinement_flags_posn
F1 F -0.52217(17) 0.0591(8) -0.2104(8) 0.0419(13) Uani 1 1 d .
O1 O -0.2397(2) -1.0233(10) -0.2769(11) 0.0469(17) Uani 1 1 d .
O2 O -0.31581(19) -0.8803(10) -0.3414(9) 0.0432(16) Uani 1 1 d .
H2 H -0.3410 -0.9180 -0.3090 0.065 Uiso 1 1 calc GR
C1 C -0.2293(3) -0.8273(14) -0.2076(12) 0.0360(18) Uani 1 1 d .
C6 C -0.1824(3) -0.7899(14) -0.1381(13) 0.037(2) Uani 1 1 d .
C15 C -0.4874(3) -0.0870(13) -0.2312(11) 0.0320(17) Uani 1 1 d .
C3 C -0.3038(3) -0.6818(14) -0.2624(12) 0.0361(18) Uani 1 1 d .
C14 C -0.4950(3) -0.2985(14) -0.3146(12) 0.0335(17) Uani 1 1 d .
H14 H -0.5239 -0.3437 -0.3551 0.040 Uiso 1 1 calc R
C12 C -0.4161(3) -0.3784(13) -0.2778(12) 0.0313(17) Uani 1 1 d .
C7 C -0.1683(3) -0.5924(14) -0.0447(13) 0.0372(19) Uani 1 1 d .
H7 H -0.1889 -0.4719 -0.0221 0.045 Uiso 1 1 calc R
C2 C -0.2614(3) -0.6454(14) -0.1968(12) 0.0363(19) Uani 1 1 d .
H2A H -0.2534 -0.4995 -0.1442 0.044 Uiso 1 1 calc R
C5 C -0.3796(2) -0.5397(13) -0.2994(11) 0.0324(18) Uani 1 1 d .
H5 H -0.3865 -0.6834 -0.3583 0.039 Uiso 1 1 calc R
C11 C -0.1520(3) -0.9669(14) -0.1734(13) 0.0363(19) Uani 1 1 d .
H11 H -0.1613 -1.1033 -0.2374 0.044 Uiso 1 1 calc R
C9 C -0.0944(3) -0.7449(14) -0.0214(12) 0.0337(18) Uani 1 1 d .
H9 H -0.0643 -0.7292 0.0172 0.040 Uiso 1 1 calc R
C4 C -0.3375(3) -0.5068(15) -0.2450(13) 0.0377(19) Uani 1 1 d .
H4 H -0.3294 -0.3609 -0.1922 0.045 Uiso 1 1 calc R
C13 C -0.4589(3) -0.4443(12) -0.3375(11) 0.0308(17) Uani 1 1 d .
H13 H -0.4633 -0.5914 -0.3947 0.037 Uiso 1 1 calc R
C10 C -0.1082(3) -0.9409(13) -0.1137(12) 0.0351(19) Uani 1 1 d .
H10 H -0.0875 -1.0605 -0.1373 0.042 Uiso 1 1 calc R
C16 C -0.4461(3) -0.0154(14) -0.1722(11) 0.0340(18) Uani 1 1 d .
H16 H -0.4422 0.1323 -0.1154 0.041 Uiso 1 1 calc R
C8 C -0.1245(3) -0.5669(14) 0.0169(12) 0.0364(19) Uani 1 1 d .
H8 H -0.1152 -0.4323 0.0832 0.044 Uiso 1 1 calc R
C17 C -0.4104(3) -0.1583(13) -0.1955(11) 0.0325(17) Uani 1 1 d .
H17 H -0.3818 -0.1083 -0.1559 0.039 Uiso 1 1 calc R

loop_
_atom_site_aniso_label
_atom_site_aniso_U_11
_atom_site_aniso_U_22
_atom_site_aniso_U_33
_atom_site_aniso_U_23
_atom_site_aniso_U_13
_atom_site_aniso_U_12
F1 0.037(3) 0.024(3) 0.064(3) 0.003(2) -0.002(2) 0.0092(19)
O1 0.034(3) 0.025(3) 0.081(5) -0.019(3) -0.003(3) 0.005(2)
O2 0.028(3) 0.028(3) 0.073(5) -0.003(3) -0.001(3) 0.003(2)
C1 0.034(4) 0.024(4) 0.051(5) -0.004(4) 0.005(3) -0.003(3)
C6 0.033(4) 0.022(4) 0.056(5) 0.003(3) 0.002(4) -0.002(3)
C15 0.036(4) 0.018(4) 0.042(5) 0.006(3) 0.002(3) 0.001(3)
C3 0.038(4) 0.024(4) 0.047(5) 0.000(3) 0.003(3) -0.001(3)
C14 0.030(4) 0.023(4) 0.048(4) 0.003(3) 0.003(3) -0.002(3)
C12 0.031(4) 0.018(4) 0.046(5) 0.000(3) 0.002(3) -0.001(3)
C7 0.036(4) 0.023(4) 0.052(5) 0.006(4) 0.009(4) 0.008(3)
C2 0.037(4) 0.017(4) 0.055(5) -0.006(3) -0.003(4) 0.002(3)
C5 0.032(4) 0.020(4) 0.046(5) 0.003(3) 0.002(4) -0.001(3)
C11 0.030(4) 0.024(4) 0.055(5) 0.002(4) 0.002(4) -0.003(3)
C9 0.029(4) 0.025(4) 0.046(4) 0.013(3) -0.004(3) 0.000(3)
C4 0.032(4) 0.025(4) 0.056(5) 0.001(4) 0.000(4) 0.000(3)
C13 0.036(4) 0.013(3) 0.043(4) 0.000(3) -0.004(3) -0.002(3)
C10 0.032(4) 0.024(4) 0.050(5) 0.000(3) 0.003(3) 0.006(3)
C16 0.043(5) 0.017(4) 0.042(5) 0.004(3) 0.003(4) 0.000(3)
C8 0.043(5) 0.018(4) 0.048(5) 0.004(3) 0.004(4) -0.003(3)
C17 0.032(4) 0.020(4) 0.045(4) 0.007(3) -0.006(3) -0.005(3)

loop_
_atom_type_symbol
_atom_type_description
_atom_type_scat_dispersion_real
_atom_type_scat_dispersion_imag
_atom_type_scat_source
C C 0.0181 0.0091 'International Tables Vol C Tables 4.2.6.8 and 6.1.1.4'
H H 0.0000 0.0000 'International Tables Vol C Tables 4.2.6.8 and 6.1.1.4'
F F 0.0727 0.0534 'International Tables Vol C Tables 4.2.6.8 and 6.1.1.4'
O O 0.0492 0.0322 'International Tables Vol C Tables 4.2.6.8 and 6.1.1.4'

loop_
_geom_angle_atom_site_label_1
_geom_angle_atom_site_label_2
_geom_angle_atom_site_label_3
_geom_angle
O1 C1 C6 118.6(7)
O1 C1 C2 120.6(8)
C2 C1 C6 120.9(7)
C7 C6 C1 123.7(7)
C7 C6 C11 119.4(7)
C11 C6 C1 116.9(7)
F1 C15 C14 118.5(7)
F1 C15 C16 118.8(7)
C16 C15 C14 122.7(8)
O2 C3 C2 121.6(7)
O2 C3 C4 116.9(7)
C2 C3 C4 121.4(7)
C15 C14 C13 117.8(7)
C13 C12 C5 119.4(7)
C13 C12 C17 118.1(7)
C17 C12 C5 122.4(7)
C6 C7 C8 121.3(7)
C3 C2 C1 120.0(7)
C4 C5 C12 126.8(7)
C10 C11 C6 119.4(8)
C10 C9 C8 120.6(7)
C5 C4 C3 123.2(8)
C14 C13 C12 121.4(7)
C9 C10 C11 120.8(7)
C15 C16 C17 119.7(7)
C7 C8 C9 118.4(8)
C16 C17 C12 120.4(7)

loop_
_geom_bond_atom_site_label_1
_geom_bond_atom_site_label_2
_geom_bond_distance
F1 C15 1.361(9)
O1 C1 1.269(10)
O2 C3 1.323(10)
C1 C6 1.505(11)
C1 C2 1.432(11)
C6 C7 1.384(12)
C6 C11 1.404(11)
C15 C14 1.375(11)
C15 C16 1.371(12)
C3 C2 1.368(12)
C3 C4 1.444(11)
C14 C13 1.394(11)
C12 C5 1.456(10)
C12 C13 1.404(11)
C12 C17 1.408(11)
C7 C8 1.393(12)
C5 C4 1.335(11)
C11 C10 1.390(12)
C9 C10 1.370(12)
C9 C8 1.406(11)
C16 C17 1.374(11)
